data_4306492
loop_
_publ_author_name
'Hyun Jee Kim'
'Shim Sung Lee'

_publ_section_title
;
Anion-Controlled Endo- and Exocyclic Disilver(I) Complexes of an
S2O3 Macrocycle
;
_journal_name_full 'Inorganic Chemistry'
_journal_page_first 10807
_journal_page_last 10809
_journal_paper_doi 10.1021/ic801316e
_journal_volume 47
_journal_year 2008
_chemical_formula_moiety 'C42 H52 Ag2 O6 S4, 2(F6 P)'
_chemical_formula_sum 'C42 H52 Ag2 F12 O6 P2 S4'
_chemical_formula_weight 1286.76
_chemical_name_systematic
; 
 ? 
;
_space_group_IT_number 2
_symmetry_cell_setting triclinic
_symmetry_space_group_name_Hall '-P 1'
_symmetry_space_group_name_H-M 'P -1'
_atom_sites_solution_hydrogens geom
_atom_sites_solution_primary direct
_atom_sites_solution_secondary difmap
_audit_creation_method SHELXTL
_cell_angle_alpha 85.7130(10)
_cell_angle_beta 88.8680(10)
_cell_angle_gamma 86.7200(10)
_cell_formula_units_Z 1
_cell_length_a 8.2547(6)
_cell_length_b 11.0955(8)
_cell_length_c 12.8987(9)
_cell_measurement_reflns_used 6408
_cell_measurement_temperature 173(2)
_cell_measurement_theta_max 28.22
_cell_measurement_theta_min 2.34
_cell_volume 1176.01(15)
_computing_cell_refinement 'Bruker SMART'
_computing_data_collection 'Bruker SMART'
_computing_data_reduction 'Bruker SAINT'
_computing_molecular_graphics 'Bruker SHELXTL'
_computing_publication_material 'Bruker SHELXTL'
_computing_structure_refinement 'Bruker SHELXTL'
_computing_structure_solution 'Bruker SHELXTL'
_diffrn_ambient_temperature 173(2)
_diffrn_measured_fraction_theta_full 0.992
_diffrn_measured_fraction_theta_max 0.986
_diffrn_measurement_device_type 'CCD area detector'
_diffrn_measurement_method 'phi and omega scans'
_diffrn_radiation_monochromator graphite
_diffrn_radiation_source 'fine-focus sealed tube'
_diffrn_radiation_type MoK\a
_diffrn_radiation_wavelength 0.71073
_diffrn_reflns_av_R_equivalents 0.0265
_diffrn_reflns_av_sigmaI/netI 0.0371
_diffrn_reflns_limit_h_max 10
_diffrn_reflns_limit_h_min -10
_diffrn_reflns_limit_k_max 13
_diffrn_reflns_limit_k_min -13
_diffrn_reflns_limit_l_max 15
_diffrn_reflns_limit_l_min -15
_diffrn_reflns_number 9365
_diffrn_reflns_theta_full 25.00
_diffrn_reflns_theta_max 26.00
_diffrn_reflns_theta_min 1.58
_exptl_absorpt_coefficient_mu 1.173
_exptl_absorpt_correction_T_max
;
Ratio of minimum to maximum apparent transmission:  0.817296
;
_exptl_absorpt_correction_type empirical
_exptl_absorpt_process_details SADABS
_exptl_crystal_colour colorless
_exptl_crystal_density_diffrn 1.817
_exptl_crystal_density_method 'not measured'
_exptl_crystal_description plate
_exptl_crystal_F_000 648
_exptl_crystal_size_max 0.25
_exptl_crystal_size_mid 0.15
_exptl_crystal_size_min 0.05
_refine_diff_density_max 1.567
_refine_diff_density_min -0.629
_refine_diff_density_rms 0.132
_refine_ls_extinction_method none
_refine_ls_goodness_of_fit_ref 1.231
_refine_ls_hydrogen_treatment constr
_refine_ls_matrix_type full
_refine_ls_number_parameters 343
_refine_ls_number_reflns 4569
_refine_ls_number_restraints 58
_refine_ls_restrained_S_all 1.246
_refine_ls_R_factor_all 0.0565
_refine_ls_R_factor_gt 0.0493
_refine_ls_shift/su_max 0.000
_refine_ls_shift/su_mean 0.000
_refine_ls_structure_factor_coef Fsqd
_refine_ls_weighting_details 'calc w=1/[\s^2^(Fo^2^)+(0.0551P)^2^+2.8631P] where P=(Fo^2^+2Fc^2^)/3'
_refine_ls_weighting_scheme calc
_refine_ls_wR_factor_gt 0.1185
_refine_ls_wR_factor_ref 0.1307
_reflns_number_gt 4100
_reflns_number_total 4569
_reflns_threshold_expression >2sigma(I)
_cod_data_source_file ic801316e_si_002_1.cif
_cod_data_source_block Complex1
_cod_depositor_comments
;
The following automatic conversions were performed:
'_symmetry_cell_setting' value 'Triclinic' changed to 'triclinic'
according to '/home/saulius/struct/CIF-dictionaries/cif_core.dic'
dictionary named 'cif_core.dic' version 2.4.1 from
2010-06-29.

'_exptl_absorpt_correction_type' value 'Empirical' changed to
'empirical' according to
'/home/saulius/struct/CIF-dictionaries/cif_core.dic' dictionary named
'cif_core.dic' version 2.4.1 from 2010-06-29.

Automatic conversion script
Id: cif_fix_enum 1527 2010-12-29 10:47:43Z saulius 
;
_cod_database_code 4306492

loop_
_symmetry_equiv_pos_as_xyz
'x, y, z'
'-x, -y, -z'

loop_
_atom_site_label
_atom_site_type_symbol
_atom_site_fract_x
_atom_site_fract_y
_atom_site_fract_z
_atom_site_U_iso_or_equiv
_atom_site_adp_type
_atom_site_occupancy
_atom_site_symmetry_multiplicity
_atom_site_calc_flag
_atom_site_refinement_flags
_atom_site_disorder_assembly
_atom_site_disorder_group
Ag1 Ag 0.51752(5) 0.30469(4) 0.66796(3) 0.03119(15) Uani 1 1 d . . .
S1 S 0.31629(16) 0.24423(11) 0.80652(10) 0.0306(3) Uani 1 1 d . . .
S2 S 0.43214(12) 0.34377(10) 0.47991(8) 0.0190(2) Uani 1 1 d . . .
O1 O 0.4608(4) 0.4893(3) 0.8727(3) 0.0323(8) Uani 1 1 d . . .
O2 O 0.2200(4) 0.5300(3) 0.6488(2) 0.0239(7) Uani 1 1 d . . .
O3 O 0.3900(4) 0.0996(3) 0.6159(3) 0.0293(8) Uani 1 1 d . . .
C1 C 0.4791(7) 0.5934(5) 0.8014(4) 0.0349(12) Uani 1 1 d . . .
H1A H 0.5250 0.5679 0.7344 0.042 Uiso 1 1 calc R . .
H1B H 0.5543 0.6484 0.8300 0.042 Uiso 1 1 calc R . .
C2 C 0.3159(7) 0.6576(5) 0.7845(4) 0.0365(12) Uani 1 1 d . . .
H2A H 0.3294 0.7280 0.7339 0.044 Uiso 1 1 calc R . .
H2B H 0.2783 0.6894 0.8511 0.044 Uiso 1 1 calc R . .
C3 C 0.1834(6) 0.5836(5) 0.7458(4) 0.0303(11) Uani 1 1 d . . .
H3A H 0.1610 0.5182 0.7997 0.036 Uiso 1 1 calc R . .
H3B H 0.0831 0.6365 0.7373 0.036 Uiso 1 1 calc R . .
C4 C 0.1943(5) 0.5950(4) 0.5566(3) 0.0186(9) Uani 1 1 d . . .
C5 C 0.1673(5) 0.7215(4) 0.5453(4) 0.0247(10) Uani 1 1 d . . .
H5A H 0.1571 0.7671 0.6048 0.030 Uiso 1 1 calc R . .
C6 C 0.1559(5) 0.7789(4) 0.4463(4) 0.0270(10) Uani 1 1 d . . .
H6A H 0.1402 0.8646 0.4389 0.032 Uiso 1 1 calc R . .
C7 C 0.1667(6) 0.7149(4) 0.3575(4) 0.0266(10) Uani 1 1 d . . .
H7A H 0.1615 0.7555 0.2900 0.032 Uiso 1 1 calc R . .
C8 C 0.1857(5) 0.5877(4) 0.3712(4) 0.0244(10) Uani 1 1 d . . .
H8A H 0.1899 0.5417 0.3119 0.029 Uiso 1 1 calc R . .
C9 C 0.1985(5) 0.5283(4) 0.4687(3) 0.0184(9) Uani 1 1 d . . .
C10 C 0.2161(5) 0.3918(4) 0.4802(4) 0.0206(9) Uani 1 1 d . . .
H10A H 0.1619 0.3579 0.4220 0.025 Uiso 1 1 calc R . .
H10B H 0.1640 0.3616 0.5461 0.025 Uiso 1 1 calc R . .
C11 C 0.4229(6) 0.1892(4) 0.4438(4) 0.0265(10) Uani 1 1 d . . .
H11A H 0.3786 0.1914 0.3729 0.032 Uiso 1 1 calc R . .
H11B H 0.5349 0.1524 0.4410 0.032 Uiso 1 1 calc R . .
C12 C 0.3228(6) 0.1092(4) 0.5148(4) 0.0295(11) Uani 1 1 d . . .
H12A H 0.2097 0.1437 0.5179 0.035 Uiso 1 1 calc R . .
H12B H 0.3215 0.0279 0.4881 0.035 Uiso 1 1 calc R . .
C13 C 0.2844(8) 0.0488(5) 0.6947(5) 0.0404(13) Uani 1 1 d . . .
H13A H 0.2874 -0.0403 0.6924 0.049 Uiso 1 1 calc R . .
H13B H 0.1715 0.0810 0.6826 0.049 Uiso 1 1 calc R . .
C14 C 0.3384(7) 0.0807(5) 0.7982(4) 0.0385(13) Uani 1 1 d . . .
H14A H 0.4534 0.0525 0.8084 0.046 Uiso 1 1 calc R . .
H14B H 0.2724 0.0398 0.8538 0.046 Uiso 1 1 calc R . .
C15 C 0.4024(7) 0.2578(5) 0.9344(4) 0.0376(13) Uani 1 1 d . . .
H15A H 0.3334 0.3167 0.9719 0.045 Uiso 1 1 calc R . .
H15B H 0.4008 0.1785 0.9749 0.045 Uiso 1 1 calc R . .
C16 C 0.5731(7) 0.2979(5) 0.9288(4) 0.0320(11) Uani 1 1 d . . .
C17 C 0.7053(8) 0.2191(5) 0.9535(4) 0.0407(14) Uani 1 1 d . . .
H17A H 0.6883 0.1366 0.9736 0.049 Uiso 1 1 calc R . .
C19 C 0.8842(7) 0.3771(7) 0.9218(4) 0.0450(15) Uani 1 1 d . . .
H19A H 0.9912 0.4046 0.9208 0.054 Uiso 1 1 calc R . .
C20 C 0.7547(7) 0.4589(5) 0.8951(4) 0.0336(12) Uani 1 1 d . . .
H20A H 0.7729 0.5414 0.8756 0.040 Uiso 1 1 calc R . .
C21 C 0.5986(6) 0.4183(5) 0.8975(4) 0.0284(10) Uani 1 1 d . . .
C18 C 0.8599(8) 0.2580(6) 0.9494(5) 0.0465(15) Uani 1 1 d . . .
H18A H 0.9496 0.2027 0.9655 0.056 Uiso 1 1 calc R . .
P1 P 0.14135(18) 0.10632(14) 0.19915(13) 0.0409(4) Uani 1 1 d D . .
F1 F 0.1779(5) 0.0775(4) 0.0826(3) 0.0659(11) Uani 1 1 d . A .
F2 F -0.0474(4) 0.1221(4) 0.1834(3) 0.0670(12) Uani 1 1 d . A .
F3 F 0.1760(13) 0.2399(7) 0.2108(17) 0.113(6) Uani 0.50 1 d PDU A 1
F4 F 0.3352(8) 0.1297(9) 0.1983(7) 0.049(2) Uani 0.50 1 d PDU A 1
F5 F 0.0882(14) -0.0326(6) 0.2092(9) 0.064(3) Uani 0.50 1 d PDU A 1
F6 F 0.089(2) 0.0952(12) 0.3211(7) 0.088(5) Uani 0.50 1 d PDU A 1
F3' F 0.1284(10) 0.2446(6) 0.1407(7) 0.0430(18) Uani 0.50 1 d PDU A 2
F4' F 0.3162(11) 0.0564(13) 0.2380(10) 0.084(4) Uani 0.50 1 d PDU A 2
F5' F 0.1728(18) -0.0272(8) 0.2424(10) 0.090(5) Uani 0.50 1 d PDU A 2
F6' F 0.1189(14) 0.1630(14) 0.3079(8) 0.075(4) Uani 0.50 1 d PDU A 2

loop_
_atom_site_aniso_label
_atom_site_aniso_U_11
_atom_site_aniso_U_22
_atom_site_aniso_U_33
_atom_site_aniso_U_23
_atom_site_aniso_U_13
_atom_site_aniso_U_12
Ag1 0.0400(2) 0.0336(2) 0.0216(2) -0.00258(15) 0.00061(15) -0.01571(16)
S1 0.0332(7) 0.0270(6) 0.0318(7) -0.0042(5) 0.0043(5) -0.0035(5)
S2 0.0156(5) 0.0185(5) 0.0231(6) -0.0032(4) 0.0000(4) 0.0001(4)
O1 0.036(2) 0.034(2) 0.0257(18) 0.0010(15) 0.0062(15) 0.0026(15)
O2 0.0281(17) 0.0203(16) 0.0230(17) -0.0026(13) 0.0008(13) 0.0008(13)
O3 0.0299(18) 0.0238(17) 0.0348(19) -0.0029(14) 0.0056(15) -0.0061(14)
C1 0.045(3) 0.030(3) 0.030(3) 0.003(2) -0.007(2) -0.008(2)
C2 0.052(3) 0.029(3) 0.029(3) -0.009(2) -0.006(2) 0.005(2)
C3 0.037(3) 0.034(3) 0.019(2) -0.004(2) 0.008(2) 0.004(2)
C4 0.0096(19) 0.022(2) 0.024(2) -0.0009(17) 0.0015(16) -0.0016(16)
C5 0.019(2) 0.023(2) 0.033(3) -0.0077(19) 0.0015(19) 0.0014(17)
C6 0.019(2) 0.020(2) 0.042(3) 0.001(2) -0.005(2) -0.0011(17)
C7 0.022(2) 0.028(3) 0.029(3) 0.006(2) 0.0014(19) -0.0019(19)
C8 0.016(2) 0.032(3) 0.026(2) -0.005(2) -0.0005(18) -0.0011(18)
C9 0.0115(19) 0.018(2) 0.026(2) -0.0037(17) -0.0001(16) -0.0007(15)
C10 0.0104(19) 0.021(2) 0.031(2) -0.0059(18) -0.0015(17) 0.0002(16)
C11 0.028(3) 0.021(2) 0.031(3) -0.0120(19) -0.003(2) 0.0044(19)
C12 0.028(3) 0.020(2) 0.042(3) -0.007(2) -0.004(2) -0.0006(19)
C13 0.051(3) 0.029(3) 0.043(3) -0.007(2) 0.013(3) -0.018(2)
C14 0.050(3) 0.027(3) 0.037(3) 0.004(2) 0.010(3) -0.002(2)
C15 0.054(4) 0.037(3) 0.023(3) -0.001(2) 0.006(2) -0.015(3)
C16 0.048(3) 0.031(3) 0.016(2) 0.0004(19) 0.000(2) -0.004(2)
C17 0.064(4) 0.036(3) 0.021(3) 0.000(2) -0.004(2) 0.010(3)
C19 0.032(3) 0.077(5) 0.026(3) -0.009(3) 0.000(2) 0.000(3)
C20 0.038(3) 0.039(3) 0.025(3) -0.006(2) 0.002(2) -0.009(2)
C21 0.034(3) 0.034(3) 0.017(2) -0.0035(19) 0.0017(19) 0.000(2)
C18 0.048(4) 0.058(4) 0.030(3) -0.003(3) -0.005(3) 0.018(3)
P1 0.0338(8) 0.0397(8) 0.0505(9) -0.0179(7) -0.0113(7) 0.0087(6)
F1 0.071(3) 0.079(3) 0.047(2) 0.004(2) 0.0070(19) -0.007(2)
F2 0.034(2) 0.099(3) 0.066(3) 0.016(2) -0.0086(18) -0.019(2)
F3 0.055(7) 0.048(6) 0.25(2) -0.054(9) 0.024(9) -0.037(5)
F4 0.029(4) 0.066(6) 0.052(5) -0.012(4) -0.003(3) 0.006(4)
F5 0.091(8) 0.034(4) 0.061(7) 0.013(4) 0.010(5) 0.033(5)
F6 0.085(9) 0.108(11) 0.080(8) -0.071(8) -0.026(6) 0.026(8)
F3' 0.037(4) 0.028(4) 0.065(5) -0.009(3) -0.003(3) -0.005(3)
F4' 0.038(5) 0.121(10) 0.098(9) -0.056(8) -0.028(5) 0.038(6)
F5' 0.114(11) 0.071(7) 0.071(8) 0.049(6) 0.006(7) 0.055(7)
F6' 0.041(6) 0.132(12) 0.058(6) -0.079(7) -0.015(4) 0.037(7)

loop_
_atom_type_symbol
_atom_type_description
_atom_type_scat_dispersion_real
_atom_type_scat_dispersion_imag
_atom_type_scat_source
C C 0.0033 0.0016 'International Tables Vol C Tables 4.2.6.8 and 6.1.1.4'
H H 0.0000 0.0000 'International Tables Vol C Tables 4.2.6.8 and 6.1.1.4'
O O 0.0106 0.0060 'International Tables Vol C Tables 4.2.6.8 and 6.1.1.4'
F F 0.0171 0.0103 'International Tables Vol C Tables 4.2.6.8 and 6.1.1.4'
P P 0.1023 0.0942 'International Tables Vol C Tables 4.2.6.8 and 6.1.1.4'
S S 0.1246 0.1234 'International Tables Vol C Tables 4.2.6.8 and 6.1.1.4'
Ag Ag -0.8971 1.1015 'International Tables Vol C Tables 4.2.6.8 and 6.1.1.4'

loop_
_geom_angle_atom_site_label_1
_geom_angle_atom_site_label_2
_geom_angle_atom_site_label_3
_geom_angle
_geom_angle_site_symmetry_1
_geom_angle_site_symmetry_3
_geom_angle_publ_flag
S1 Ag1 S2 120.69(4) . . ?
S1 Ag1 C7 136.69(11) . 2_666 ?
S2 Ag1 C7 99.99(11) . 2_666 ?
C14 S1 C15 100.6(3) . . ?
C14 S1 Ag1 98.34(18) . . ?
C15 S1 Ag1 109.62(18) . . ?
C11 S2 C10 100.6(2) . . ?
C11 S2 Ag1 100.16(17) . . ?
C10 S2 Ag1 107.55(16) . . ?
C21 O1 C1 117.2(4) . . ?
C4 O2 C3 120.6(4) . . ?
C12 O3 C13 113.6(4) . . ?
O1 C1 C2 108.8(4) . . ?
C1 C2 C3 116.6(4) . . ?
O2 C3 C2 115.1(4) . . ?
O2 C4 C9 115.8(4) . . ?
O2 C4 C5 124.4(4) . . ?
C9 C4 C5 119.8(4) . . ?
C6 C5 C4 119.2(4) . . ?
C5 C6 C7 122.0(4) . . ?
C6 C7 C8 117.6(4) . . ?
C6 C7 Ag1 100.0(3) . 2_666 ?
C8 C7 Ag1 82.4(3) . 2_666 ?
C9 C8 C7 121.6(4) . . ?
C8 C9 C4 119.7(4) . . ?
C8 C9 C10 119.9(4) . . ?
C4 C9 C10 120.4(4) . . ?
C9 C10 S2 109.2(3) . . ?
C12 C11 S2 115.3(3) . . ?
O3 C12 C11 109.3(4) . . ?
O3 C13 C14 109.0(4) . . ?
C13 C14 S1 109.9(4) . . ?
C16 C15 S1 113.2(4) . . ?
C17 C16 C21 119.2(5) . . ?
C17 C16 C15 122.2(5) . . ?
C21 C16 C15 118.6(5) . . ?
C18 C17 C16 121.2(6) . . ?
C18 C19 C20 121.1(6) . . ?
C21 C20 C19 119.1(5) . . ?
O1 C21 C20 124.9(5) . . ?
O1 C21 C16 115.2(5) . . ?
C20 C21 C16 119.9(5) . . ?
C19 C18 C17 119.4(5) . . ?
F3 P1 F5' 146.1(9) . . ?
F3 P1 F2 98.8(5) . . ?
F3 P1 F1 108.4(8) . . ?
F2 P1 F1 93.7(2) . . ?
F5' P1 F6' 96.9(8) . . ?
F5' P1 F4' 58.7(8) . . ?
F6' P1 F4' 86.6(6) . . ?
F3 P1 F5 168.8(8) . . ?
F2 P1 F5 77.7(4) . . ?
F1 P1 F5 82.6(4) . . ?
F3 P1 F6 88.4(8) . . ?
F2 P1 F6 82.9(6) . . ?
F1 P1 F6 163.2(5) . . ?
F5 P1 F6 80.6(6) . . ?
F3 P1 F4 67.0(5) . . ?
F2 P1 F4 163.2(4) . . ?
F1 P1 F4 83.0(4) . . ?
F5 P1 F4 118.0(5) . . ?
F6 P1 F4 104.9(7) . . ?
F5' P1 F3' 171.9(6) . . ?
F6' P1 F3' 89.3(7) . . ?
F4' P1 F3' 116.7(7) . . ?
P1 F3 F4 59.0(4) . . ?
P1 F4 F3 54.0(3) . . ?

loop_
_geom_bond_atom_site_label_1
_geom_bond_atom_site_label_2
_geom_bond_distance
_geom_bond_site_symmetry_2
_geom_bond_publ_flag
Ag1 S1 2.4968(13) . ?
Ag1 S2 2.5385(11) . ?
Ag1 C7 2.619(5) 2_666 ?
S1 C14 1.824(5) . ?
S1 C15 1.829(6) . ?
S2 C11 1.816(5) . ?
S2 C10 1.832(4) . ?
O1 C21 1.375(6) . ?
O1 C1 1.435(6) . ?
O2 C4 1.359(5) . ?
O2 C3 1.444(6) . ?
O3 C12 1.421(6) . ?
O3 C13 1.430(6) . ?
C1 C2 1.500(8) . ?
C2 C3 1.518(8) . ?
C4 C9 1.398(6) . ?
C4 C5 1.406(6) . ?
C5 C6 1.386(7) . ?
C6 C7 1.391(7) . ?
C7 C8 1.410(7) . ?
C7 Ag1 2.619(5) 2_666 ?
C8 C9 1.378(7) . ?
C9 C10 1.509(6) . ?
C11 C12 1.498(7) . ?
C13 C14 1.490(8) . ?
C15 C16 1.501(8) . ?
C16 C17 1.385(8) . ?
C16 C21 1.393(7) . ?
C17 C18 1.369(9) . ?
C19 C18 1.368(10) . ?
C19 C20 1.394(8) . ?
C20 C21 1.388(7) . ?
P1 F3 1.544(6) . ?
P1 F5' 1.553(6) . ?
P1 F2 1.573(4) . ?
P1 F1 1.580(4) . ?
P1 F6' 1.583(7) . ?
P1 F4' 1.593(7) . ?
P1 F5 1.622(7) . ?
P1 F6 1.622(9) . ?
P1 F4 1.635(7) . ?
P1 F3' 1.657(6) . ?
F3 F4 1.756(13) . ?
F4' F5' 1.543(19) . ?
